data_7160130
loop_
_publ_author_name
'Arunkumar, Vemula'
'Balamurugan, Rengarajan'

_publ_section_title
;
 Br&#xf8;nsted acid-promoted synthesis of highly functionalized
 tetrahydrocarbazoles from diethyl
 (<i>E</i>)-5-diazo-4-oxohex-2-enedioate.
;
_journal_issue 47
_journal_name_full 'Organic &amp; biomolecular chemistry'
_journal_page_first 9214
_journal_page_last 9218
_journal_paper_doi 10.1039/d4ob00992d
_journal_volume 22
_journal_year 2024
_chemical_formula_moiety 'C19 H21 N O5'
_chemical_formula_sum 'C19 H21 N O5'
_chemical_formula_weight 343.38
_space_group_crystal_system monoclinic
_space_group_IT_number 14
_space_group_name_Hall '-P 2ybc'
_space_group_name_H-M_alt 'P 1 21/c 1'
_symmetry_Int_Tables_number 14
_audit_creation_date 2021-07-26
_audit_creation_method
;
Olex2 1.3-ac4
(compiled 2018.12.18 svn.r3554 for Rigaku Oxford Diffraction, GUI svn.r1)
;
_audit_update_record
;
2023-06-26 deposited with the CCDC.	2024-09-02 downloaded from the CCDC.
;
_cell_angle_alpha 90
_cell_angle_beta 105.960(4)
_cell_angle_gamma 90
_cell_formula_units_Z 4
_cell_length_a 8.4646(7)
_cell_length_b 21.096(2)
_cell_length_c 10.1483(10)
_cell_measurement_reflns_used 9848
_cell_measurement_temperature 288(2)
_cell_measurement_theta_max 27.40
_cell_measurement_theta_min 2.30
_cell_volume 1742.3(3)
_computing_cell_refinement 'SAINT V8.40B (?, 2016)'
_computing_data_reduction 'SAINT V8.40B (?, 2016)'
_computing_molecular_graphics 'Olex2 (Dolomanov et al., 2009)'
_computing_publication_material 'Olex2 (Dolomanov et al., 2009)'
_computing_structure_refinement 'olex2.refine (Bourhis et al., 2015)'
_computing_structure_solution 'SHELXT 2018/2 (Sheldrick, 2018)'
_diffrn_ambient_temperature 288.0
_diffrn_measured_fraction_theta_full 0.9960
_diffrn_measured_fraction_theta_max 0.9960
_diffrn_measurement_device_type 'Bruker APEX-II CCD'
_diffrn_measurement_method '\f and \w scans'
_diffrn_radiation_type 'Mo K\a'
_diffrn_radiation_wavelength 0.71073
_diffrn_reflns_av_R_equivalents 0.0664
_diffrn_reflns_av_unetI/netI 0.0393
_diffrn_reflns_limit_h_max 10
_diffrn_reflns_limit_h_min -10
_diffrn_reflns_limit_k_max 27
_diffrn_reflns_limit_k_min -27
_diffrn_reflns_limit_l_max 13
_diffrn_reflns_limit_l_min -13
_diffrn_reflns_number 49348
_diffrn_reflns_theta_full 27.5551
_diffrn_reflns_theta_max 27.56
_diffrn_reflns_theta_min 1.93
_diffrn_standards_number 0
_exptl_absorpt_coefficient_mu 0.095
_exptl_absorpt_correction_T_max 0.7456
_exptl_absorpt_correction_T_min 0.6773
_exptl_absorpt_correction_type none
_exptl_absorpt_process_details
'SADABS-2016/2 (Bruker,2016/2) was used for absorption correction. wR2(int) was 0.0999 before and 0.0712 after correction. The Ratio of minimum to maximum transmission is 0.9084. The \l/2 correction factor is Not present.'
_exptl_crystal_colour 'clear whiteish white'
_exptl_crystal_colour_lustre clear
_exptl_crystal_colour_modifier whiteish
_exptl_crystal_colour_primary white
_exptl_crystal_density_diffrn 1.3089
_exptl_crystal_description plate
_exptl_crystal_F_000 728.4229
_exptl_crystal_size_max 0.2
_exptl_crystal_size_mid 0.15
_exptl_crystal_size_min 0.1
_refine_diff_density_max 0.6833
_refine_diff_density_min -0.4759
_refine_diff_density_rms 0.1334
_refine_ls_d_res_high 0.7682
_refine_ls_d_res_low 10.5481
_refine_ls_goodness_of_fit_ref 1.0575
_refine_ls_hydrogen_treatment constr
_refine_ls_matrix_type full
_refine_ls_number_constraints 33
_refine_ls_number_parameters 229
_refine_ls_number_reflns 4013
_refine_ls_number_restraints 0
_refine_ls_restrained_S_all 1.0575
_refine_ls_R_factor_all 0.0890
_refine_ls_R_factor_gt 0.0676
_refine_ls_shift/su_max 0.0000
_refine_ls_shift/su_mean 0.0000
_refine_ls_structure_factor_coef Fsqd
_refine_ls_weighting_details 'w=1/[\s^2^(Fo^2^)+(0.1195P)^2^+0.2869P] where P=(Fo^2^+2Fc^2^)/3'
_refine_ls_weighting_scheme calc
_refine_ls_wR_factor_gt 0.1814
_refine_ls_wR_factor_ref 0.1976
_reflns_Friedel_coverage 0.0
_reflns_limit_h_max 10
_reflns_limit_h_min -10
_reflns_limit_k_max 27
_reflns_limit_k_min 0
_reflns_limit_l_max 13
_reflns_limit_l_min 0
_reflns_number_gt 2823
_reflns_number_total 4013
_reflns_threshold_expression I>=2u(I)
_cod_data_source_file d4ob00992d2.cif
_cod_data_source_block RB001A_0m_a
_cod_depositor_comments 'Adding full bibliography for 7160128--7160130.cif.'
_cod_database_code 7160130
_olex2_refinement_description
;
1. Fixed Uiso
 At 1.2 times of:
  All C(H) groups, All C(H,H) groups
 At 1.5 times of:
  All C(H,H,H) groups
2.a Ternary CH refined with riding coordinates:
 C13(H13), C10(H10)
2.b Secondary CH2 refined with riding coordinates:
 C12(H12a,H12b), C15(H15a,H15b), C18(H18a,H18b)
2.c Aromatic/amide H refined with riding coordinates:
 C4(H4), C3(H3), C2(H2), C1(H1)
2.d Idealised Me refined as rotating group:
 C7(H7a,H7b,H7c), C16(H16a,H16b,H16c), C19(H19a,H19b,H19c)
;
_olex2_submission_special_instructions 'No special instructions were received'

loop_
_space_group_symop_id
_space_group_symop_operation_xyz
1 x,y,z
2 -x,y+1/2,-z+1/2
3 -x,-y,-z
4 x,-y-1/2,z-1/2

loop_
_atom_site_label
_atom_site_type_symbol
_atom_site_fract_x
_atom_site_fract_y
_atom_site_fract_z
_atom_site_U_iso_or_equiv
_atom_site_adp_type
_atom_site_occupancy
_atom_site_refinement_flags_posn
O5 O 0.28200(16) 0.47142(7) 0.36318(14) 0.0557(4) Uani 1.000000 .
O2 O 0.91283(17) 0.29919(7) 0.36124(15) 0.0591(4) Uani 1.000000 .
O4 O 0.25437(18) 0.37717(8) 0.25855(16) 0.0618(4) Uani 1.000000 .
N1 N 0.72032(18) 0.40745(7) 0.10469(15) 0.0441(4) Uani 1.000000 .
C8 C 0.60459(19) 0.42631(8) 0.27504(16) 0.0348(4) Uani 1.000000 .
C5 C 0.6318(2) 0.48593(8) 0.21793(17) 0.0362(4) Uani 1.000000 .
C9 C 0.6582(2) 0.38039(8) 0.20336(17) 0.0382(4) Uani 1.000000 .
C6 C 0.7039(2) 0.47224(9) 0.11223(17) 0.0412(4) Uani 1.000000 .
O1 O 0.4992(2) 0.24539(8) 0.3403(2) 0.0927(7) Uani 1.000000 .
C14 C 0.3392(2) 0.41714(9) 0.32827(18) 0.0440(4) Uani 1.000000 .
C13 C 0.5242(2) 0.41236(9) 0.38585(17) 0.0415(4) Uani 1.000000 .
O3 O 0.8275(3) 0.22696(11) 0.2028(3) 0.1384(12) Uani 1.000000 .
C17 C 0.8051(3) 0.27402(9) 0.2573(2) 0.0592(6) Uani 1.000000 .
C4 C 0.5998(2) 0.54892(9) 0.2440(2) 0.0483(5) Uani 1.000000 .
C10 C 0.6432(2) 0.31060(8) 0.2210(2) 0.0494(5) Uani 1.000000 .
C12 C 0.5711(2) 0.34602(10) 0.4427(2) 0.0544(5) Uani 1.000000 .
C1 C 0.7454(3) 0.51997(11) 0.0327(2) 0.0572(6) Uani 1.000000 .
C2 C 0.7126(3) 0.58128(11) 0.0605(2) 0.0656(7) Uani 1.000000 .
C11 C 0.5607(2) 0.29652(9) 0.3357(2) 0.0573(6) Uani 1.000000 .
C15 C 0.1051(2) 0.48171(12) 0.3145(2) 0.0610(6) Uani 1.000000 .
C3 C 0.6409(3) 0.59594(10) 0.1642(2) 0.0616(6) Uani 1.000000 .
C7 C 0.7919(3) 0.37477(13) 0.0095(3) 0.0700(7) Uani 1.000000 .
C18 C 1.0704(3) 0.26696(13) 0.4105(3) 0.0736(7) Uani 1.000000 .
C16 C 0.0728(3) 0.54588(14) 0.3606(3) 0.0785(8) Uani 1.000000 .
C19 C 1.1568(3) 0.2969(2) 0.5441(3) 0.1061(12) Uani 1.000000 .
H4 H 0.5518(2) 0.55907(9) 0.3134(2) 0.0579(6) Uiso 1.000000 R
H3 H 0.6202(3) 0.63810(10) 0.1804(2) 0.0739(7) Uiso 1.000000 R
H2 H 0.7390(3) 0.61388(11) 0.0086(2) 0.0787(8) Uiso 1.000000 R
H1 H 0.7938(3) 0.51046(11) -0.0369(2) 0.0686(7) Uiso 1.000000 R
H13 H 0.5611(2) 0.44341(9) 0.45977(17) 0.0498(5) Uiso 1.000000 R
H10 H 0.5731(2) 0.29333(8) 0.1350(2) 0.0593(6) Uiso 1.000000 R
H12a H 0.6825(2) 0.34711(10) 0.5020(2) 0.0653(6) Uiso 1.000000 R
H12b H 0.4993(2) 0.33402(10) 0.4984(2) 0.0653(6) Uiso 1.000000 R
H15a H 0.0686(2) 0.47899(12) 0.2153(2) 0.0733(7) Uiso 1.000000 R
H15b H 0.0471(2) 0.44998(12) 0.3524(2) 0.0733(7) Uiso 1.000000 R
H7a H 0.9092(4) 0.3736(8) 0.0460(9) 0.1049(10) Uiso 1.000000 GR
H7b H 0.7501(18) 0.3323(3) -0.0038(15) 0.1049(10) Uiso 1.000000 GR
H7c H 0.764(2) 0.3967(5) -0.0766(7) 0.1049(10) Uiso 1.000000 GR
H18a H 1.0538(3) 0.22209(13) 0.4229(3) 0.0884(9) Uiso 1.000000 R
H18b H 1.1346(3) 0.27179(13) 0.3454(3) 0.0884(9) Uiso 1.000000 R
H16a H 0.129(2) 0.57687(16) 0.3206(18) 0.1177(12) Uiso 1.000000 GR
H16b H -0.0432(4) 0.5541(4) 0.332(2) 0.1177(12) Uiso 1.000000 GR
H16c H 0.112(2) 0.5482(3) 0.4587(3) 0.1177(12) Uiso 1.000000 GR
H19a H 1.176(3) 0.3410(4) 0.5298(5) 0.1592(18) Uiso 1.000000 GR
H19b H 1.0902(16) 0.2931(12) 0.6065(9) 0.1592(18) Uiso 1.000000 GR
H19c H 1.2601(16) 0.2761(9) 0.5818(14) 0.1592(18) Uiso 1.000000 GR

loop_
_atom_site_aniso_label
_atom_site_aniso_U_11
_atom_site_aniso_U_22
_atom_site_aniso_U_33
_atom_site_aniso_U_12
_atom_site_aniso_U_13
_atom_site_aniso_U_23
O5 0.0337(7) 0.0698(9) 0.0599(8) 0.0046(6) 0.0068(6) -0.0147(7)
O2 0.0430(8) 0.0581(9) 0.0685(9) 0.0112(6) 0.0022(7) -0.0032(7)
O4 0.0463(8) 0.0624(9) 0.0718(10) -0.0088(7) 0.0080(7) -0.0089(7)
N1 0.0401(8) 0.0489(9) 0.0434(8) -0.0012(6) 0.0119(6) -0.0076(6)
C8 0.0293(8) 0.0342(8) 0.0383(8) -0.0003(6) 0.0047(6) -0.0006(6)
C5 0.0297(8) 0.0363(9) 0.0379(8) -0.0012(6) 0.0014(6) 0.0005(6)
C9 0.0325(8) 0.0362(9) 0.0424(9) -0.0008(7) 0.0045(7) -0.0025(7)
C6 0.0328(9) 0.0473(10) 0.0395(9) -0.0057(7) 0.0032(7) 0.0014(7)
O1 0.0827(13) 0.0477(9) 0.1415(17) -0.0215(9) 0.0203(12) 0.0194(10)
C14 0.0369(9) 0.0536(11) 0.0417(9) -0.0022(8) 0.0112(7) 0.0021(8)
C13 0.0356(9) 0.0469(10) 0.0414(9) -0.0010(7) 0.0096(7) 0.0018(7)
O3 0.0896(15) 0.0964(15) 0.192(3) 0.0369(13) -0.0249(16) -0.0909(18)
C17 0.0532(12) 0.0374(10) 0.0793(14) 0.0034(9) 0.0049(10) -0.0137(9)
C4 0.0443(10) 0.0378(9) 0.0552(11) 0.0040(8) 0.0011(8) -0.0008(8)
C10 0.0421(10) 0.0343(9) 0.0626(12) -0.0018(7) -0.0013(8) -0.0086(8)
C12 0.0440(10) 0.0597(12) 0.0581(11) 0.0000(9) 0.0117(9) 0.0208(9)
C1 0.0511(12) 0.0710(14) 0.0455(10) -0.0132(10) 0.0068(9) 0.0122(9)
C2 0.0655(14) 0.0561(13) 0.0622(13) -0.0177(11) -0.0041(11) 0.0215(11)
C11 0.0384(10) 0.0408(10) 0.0836(15) -0.0031(8) 0.0015(9) 0.0167(10)
C15 0.0317(10) 0.0863(16) 0.0621(12) 0.0039(9) 0.0078(9) -0.0097(11)
C3 0.0595(13) 0.0356(10) 0.0739(14) -0.0004(9) -0.0082(11) 0.0078(9)
C7 0.0693(15) 0.0806(16) 0.0679(14) 0.0004(12) 0.0321(12) -0.0236(12)
C18 0.0421(12) 0.0719(15) 0.1012(19) 0.0133(11) 0.0101(12) 0.0199(13)
C16 0.0434(12) 0.0936(19) 0.0903(18) 0.0164(12) 0.0047(12) -0.0178(15)
C19 0.0498(15) 0.192(4) 0.0685(17) 0.0157(18) 0.0033(12) 0.0228(19)

loop_
_atom_type.symbol
_atom_type.scat_dispersion_real
_atom_type.scat_dispersion_imag
_atom_type.scat_Cromer_Mann_a1
_atom_type.scat_Cromer_Mann_a2
_atom_type.scat_Cromer_Mann_a3
_atom_type.scat_Cromer_Mann_a4
_atom_type.scat_Cromer_Mann_b1
_atom_type.scat_Cromer_Mann_b2
_atom_type.scat_Cromer_Mann_b3
_atom_type.scat_Cromer_Mann_b4
_atom_type.scat_Cromer_Mann_c
_atom_type.scat_source
_atom_type.scat_dispersion_source
H 0.00000 0.00000 0.49300 0.32291 0.14019 0.04081 10.51090 26.12570 3.14236 57.79970 0.0030380000826 'International Tables Volume C Table 6.1.1.4 (pp. 500-502)' 'Henke, Gullikson and Davis, At. Data and Nucl. Data Tables, 1993, 54, 2'
C 0.00347 0.00161 2.31000 1.02000 1.58860 0.86500 20.84390 10.20750 0.56870 51.65120 0.215599998832 'International Tables Volume C Table 6.1.1.4 (pp. 500-502)' 'Henke, Gullikson and Davis, At. Data and Nucl. Data Tables, 1993, 54, 2'
O 0.01158 0.00611 3.04850 2.28680 1.54630 0.86700 13.27710 5.70110 0.32390 32.90890 0.250800013542 'International Tables Volume C Table 6.1.1.4 (pp. 500-502)' 'Henke, Gullikson and Davis, At. Data and Nucl. Data Tables, 1993, 54, 2'
N 0.00653 0.00323 12.21260 3.13220 2.01250 1.16630 0.00570 9.89330 28.99750 0.58260 -11.5290002823 'International Tables Volume C Table 6.1.1.4 (pp. 500-502)' 'Henke, Gullikson and Davis, At. Data and Nucl. Data Tables, 1993, 54, 2'

loop_
_geom_angle_atom_site_label_1
_geom_angle_atom_site_label_2
_geom_angle_atom_site_label_3
_geom_angle
_geom_angle_site_symmetry_1
_geom_angle_site_symmetry_3
_geom_angle_publ_flag
C15 O5 C14 116.97(15) . . ?
C18 O2 C17 117.30(18) . . ?
C6 N1 C9 107.84(14) . . ?
C7 N1 C9 126.95(17) . . ?
C7 N1 C6 125.20(17) . . ?
C9 C8 C5 107.14(15) . . ?
C13 C8 C5 129.45(15) . . ?
C13 C8 C9 123.32(15) . . ?
C6 C5 C8 106.35(14) . . ?
C4 C5 C8 134.35(17) . . ?
C4 C5 C6 119.28(16) . . ?
C8 C9 N1 110.09(15) . . ?
C10 C9 N1 123.94(16) . . ?
C10 C9 C8 125.86(17) . . ?
C5 C6 N1 108.57(15) . . ?
C1 C6 N1 129.68(18) . . ?
C1 C6 C5 121.75(18) . . ?
O4 C14 O5 123.94(17) . . ?
C13 C14 O5 111.58(15) . . ?
C13 C14 O4 124.48(18) . . ?
C14 C13 C8 109.42(14) . . ?
C12 C13 C8 109.90(15) . . ?
C12 C13 C14 109.91(15) . . ?
O3 C17 O2 123.8(2) . . ?
C10 C17 O2 111.81(17) . . ?
C10 C17 O3 124.2(2) . . ?
C3 C4 C5 118.5(2) . . ?
C17 C10 C9 115.28(16) . . ?
C11 C10 C9 110.57(16) . . ?
C11 C10 C17 106.45(17) . . ?
C11 C12 C13 114.20(16) . . ?
C2 C1 C6 117.7(2) . . ?
C3 C2 C1 121.57(19) . . ?
C10 C11 O1 119.5(2) . . ?
C12 C11 O1 122.6(2) . . ?
C12 C11 C10 117.81(16) . . ?
C16 C15 O5 106.89(17) . . ?
C2 C3 C4 121.2(2) . . ?
C19 C18 O2 106.7(2) . . ?

loop_
_geom_bond_atom_site_label_1
_geom_bond_atom_site_label_2
_geom_bond_distance
_geom_bond_site_symmetry_2
_geom_bond_publ_flag
O5 C14 1.329(2) . ?
O5 C15 1.458(2) . ?
O2 C17 1.303(2) . ?
O2 C18 1.458(3) . ?
O4 C14 1.203(2) . ?
N1 C9 1.376(2) . ?
N1 C6 1.378(2) . ?
N1 C7 1.448(3) . ?
C8 C5 1.430(2) . ?
C8 C9 1.362(2) . ?
C8 C13 1.495(2) . ?
C5 C6 1.402(3) . ?
C5 C4 1.396(2) . ?
C9 C10 1.493(2) . ?
C6 C1 1.395(3) . ?
O1 C11 1.204(2) . ?
C14 C13 1.517(2) . ?
C13 C12 1.524(3) . ?
O3 C17 1.177(3) . ?
C17 C10 1.527(3) . ?
C4 C3 1.385(3) . ?
C10 C11 1.542(3) . ?
C12 C11 1.492(3) . ?
C1 C2 1.369(3) . ?
C2 C3 1.386(3) . ?
C15 C16 1.482(3) . ?
C18 C19 1.492(4) . ?
